data_4080451
loop_
_publ_author_name
'Allen, Kate E.'
'Heinekey, D. Michael'
'Goldman, Alan S.'
'Goldberg, Karen I.'

_publ_section_title
;
 Alkane Dehydrogenation by C--H Activation at Iridium(III)
;
_journal_issue 6
_journal_name_full Organometallics
_journal_page_first 1579
_journal_paper_doi 10.1021/om301267c
_journal_volume 32
_journal_year 2013
_chemical_formula_moiety 'C20 H27 Ir N2 O4, 0.5(C6 H6)'
_chemical_formula_sum 'C23 H30 Ir N2 O4'
_chemical_formula_weight 590.69
_chemical_name_common kea016
_chemical_name_systematic
;
 kea016
;
_space_group_IT_number 14
_symmetry_cell_setting monoclinic
_symmetry_Int_Tables_number 14
_symmetry_space_group_name_Hall '-P 2ybc'
_symmetry_space_group_name_H-M 'P 1 21/c 1'
_atom_sites_solution_hydrogens geom
_atom_sites_solution_primary direct
_atom_sites_solution_secondary difmap
_audit_conform_dict_location ftp://ftp.iucr.org/pub/cif_core.dic
_audit_conform_dict_name cif_core.dic
_audit_conform_dict_version 2.4
_audit_creation_date 2012-01-24T10:45:41-00:00
_audit_creation_method 'WinGX routine CIF_UPDATE'
_cell_angle_alpha 90
_cell_angle_beta 103.835(3)
_cell_angle_gamma 90
_cell_formula_units_Z 4
_cell_length_a 14.5034(9)
_cell_length_b 10.1858(6)
_cell_length_c 15.4427(10)
_cell_measurement_reflns_used 343
_cell_measurement_temperature 100(2)
_cell_measurement_theta_max 20
_cell_measurement_theta_min 3
_cell_volume 2215.1(2)
_computing_cell_refinement 'SAINT (Bruker, 2007)'
_computing_data_collection 'APEX2 (Bruker, 2007)'
_computing_data_reduction 'SAINT (Bruker, 2007)'
_computing_molecular_graphics 'ORTEP-3 for Windows (Farrugia, 1997)'
_computing_publication_material 'SHELXL-97 (Sheldrick, 1997)'
_computing_structure_refinement 'SHELXL-97 (Sheldrick, 2008)'
_computing_structure_solution 'SHELXS97 (Sheldrick, 1997)'
_diffrn_ambient_temperature 100(2)
_diffrn_measured_fraction_theta_full 1
_diffrn_measured_fraction_theta_max 0.995
_diffrn_measurement_device_type 'Bruker APEXII CCD area-detector'
_diffrn_measurement_method '\f and \w scans'
_diffrn_radiation_monochromator graphite
_diffrn_radiation_type MoK\a
_diffrn_radiation_wavelength 0.71073
_diffrn_reflns_av_R_equivalents 0.0472
_diffrn_reflns_av_unetI/netI 0.0225
_diffrn_reflns_limit_h_max 19
_diffrn_reflns_limit_h_min -19
_diffrn_reflns_limit_k_max 13
_diffrn_reflns_limit_k_min -13
_diffrn_reflns_limit_l_max 20
_diffrn_reflns_limit_l_min -20
_diffrn_reflns_number 83959
_diffrn_reflns_theta_full 25
_diffrn_reflns_theta_max 28.55
_diffrn_reflns_theta_min 2.42
_diffrn_source 'fine-focus sealed tube'
_exptl_absorpt_coefficient_mu 6.059
_exptl_absorpt_correction_T_max 0.8884
_exptl_absorpt_correction_T_min 0.4257
_exptl_absorpt_correction_type multi-scan
_exptl_absorpt_process_details '(SADABS; Bruker, 2007)'
_exptl_crystal_colour orange
_exptl_crystal_density_diffrn 1.771
_exptl_crystal_density_method 'not measured'
_exptl_crystal_description prism
_exptl_crystal_F_000 1164
_exptl_crystal_size_max 0.17
_exptl_crystal_size_mid 0.07
_exptl_crystal_size_min 0.02
_refine_diff_density_max 0.794
_refine_diff_density_min -0.598
_refine_diff_density_rms 0.099
_refine_ls_extinction_method none
_refine_ls_goodness_of_fit_ref 1.048
_refine_ls_hydrogen_treatment mixed
_refine_ls_matrix_type full
_refine_ls_number_parameters 287
_refine_ls_number_reflns 5620
_refine_ls_number_restraints 6
_refine_ls_restrained_S_all 1.047
_refine_ls_R_factor_all 0.0288
_refine_ls_R_factor_gt 0.0188
_refine_ls_shift/su_max 0.001
_refine_ls_shift/su_mean 0
_refine_ls_structure_factor_coef Fsqd
_refine_ls_weighting_details 'calc w=1/[\s^2^(Fo^2^)+(0.0157P)^2^+1.6551P] where P=(Fo^2^+2Fc^2^)/3'
_refine_ls_weighting_scheme calc
_refine_ls_wR_factor_gt 0.0363
_refine_ls_wR_factor_ref 0.0394
_reflns_number_gt 4700
_reflns_number_total 5620
_reflns_threshold_expression >2\s(I)
_cod_data_source_file om301267c_si_002.cif
_cod_data_source_block kea016_0ma
_cod_database_code 4080451

loop_
_symmetry_equiv_pos_as_xyz
'x, y, z'
'-x, y+1/2, -z+1/2'
'-x, -y, -z'
'x, -y-1/2, z-1/2'

loop_
_atom_site_label
_atom_site_type_symbol
_atom_site_fract_x
_atom_site_fract_y
_atom_site_fract_z
_atom_site_U_iso_or_equiv
_atom_site_adp_type
_atom_site_occupancy
_atom_site_symmetry_multiplicity
_atom_site_calc_flag
_atom_site_refinement_flags
C1 C 0.69127(17) 0.3939(2) 0.07126(15) 0.0166(5) Uani 1 1 d .
C2 C 0.63980(17) 0.4663(2) -0.00186(15) 0.0163(5) Uani 1 1 d .
C3 C 0.64374(18) 0.6043(2) -0.00053(16) 0.0187(5) Uani 1 1 d .
C4 C 0.69804(18) 0.6641(2) 0.07632(17) 0.0211(5) Uani 1 1 d .
H4 H 0.7 0.7573 0.0784 0.025 Uiso 1 1 calc R
C5 C 0.74972(18) 0.5949(2) 0.15038(16) 0.0197(5) Uani 1 1 d .
C6 C 0.74673(17) 0.4578(2) 0.14635(16) 0.0170(5) Uani 1 1 d .
C7 C 0.79733(18) 0.3590(2) 0.20750(16) 0.0194(5) Uani 1 1 d .
C8 C 0.59319(17) 0.3763(2) -0.07097(15) 0.0183(5) Uani 1 1 d .
C9 C 0.5950(2) 0.6863(2) -0.07854(18) 0.0267(6) Uani 1 1 d .
H9A H 0.611 0.7789 -0.0659 0.04 Uiso 1 1 calc R
H9B H 0.5261 0.6746 -0.0892 0.04 Uiso 1 1 calc R
H9C H 0.616 0.659 -0.1316 0.04 Uiso 1 1 calc R
C10 C 0.8061(2) 0.6693(3) 0.22969(19) 0.0302(7) Uani 1 1 d .
H10A H 0.7729 0.6663 0.278 0.045 Uiso 1 1 calc R
H10B H 0.8131 0.7608 0.2128 0.045 Uiso 1 1 calc R
H10C H 0.869 0.6292 0.25 0.045 Uiso 1 1 calc R
C11 C 0.4999(2) 0.2931(2) -0.19569(17) 0.0266(6) Uani 1 1 d .
H11A H 0.5117 0.2914 -0.2562 0.032 Uiso 1 1 calc R
H11B H 0.4306 0.2862 -0.2011 0.032 Uiso 1 1 calc R
C12 C 0.55261(18) 0.1791(2) -0.13893(16) 0.0210(5) Uani 1 1 d .
C13 C 0.62207(19) 0.1111(3) -0.18392(17) 0.0284(6) Uani 1 1 d .
H13A H 0.6666 0.1759 -0.1974 0.043 Uiso 1 1 calc R
H13B H 0.5871 0.0698 -0.2394 0.043 Uiso 1 1 calc R
H13C H 0.6573 0.0439 -0.144 0.043 Uiso 1 1 calc R
C14 C 0.48536(19) 0.0803(3) -0.11423(18) 0.0258(6) Uani 1 1 d .
H14A H 0.5219 0.0128 -0.0755 0.039 Uiso 1 1 calc R
H14B H 0.4474 0.0392 -0.1685 0.039 Uiso 1 1 calc R
H14C H 0.4432 0.125 -0.0827 0.039 Uiso 1 1 calc R
C15 C 0.8880(2) 0.2565(3) 0.32654(19) 0.0362(8) Uani 1 1 d .
H15A H 0.8673 0.2438 0.3825 0.043 Uiso 1 1 calc R
H15B H 0.9581 0.2502 0.34 0.043 Uiso 1 1 calc R
C16 C 0.84228(19) 0.1519(3) 0.25668(16) 0.0234(6) Uani 1 1 d .
C17 C 0.9158(2) 0.0745(3) 0.22315(19) 0.0341(7) Uani 1 1 d .
H17A H 0.8838 0.0109 0.1783 0.051 Uiso 1 1 calc R
H17B H 0.9572 0.0278 0.2731 0.051 Uiso 1 1 calc R
H17C H 0.9539 0.1346 0.1964 0.051 Uiso 1 1 calc R
C18 C 0.7757(2) 0.0606(3) 0.2900(2) 0.0397(8) Uani 1 1 d .
H18A H 0.7316 0.1125 0.3153 0.06 Uiso 1 1 calc R
H18B H 0.8127 0.0024 0.3359 0.06 Uiso 1 1 calc R
H18C H 0.7397 0.0078 0.2402 0.06 Uiso 1 1 calc R
C19 C 0.7955(2) 0.0256(2) 0.00901(16) 0.0232(6) Uani 1 1 d .
C20 C 0.8559(2) -0.0778(3) -0.0184(2) 0.0350(7) Uani 1 1 d .
H20A H 0.8816 -0.0447 -0.0674 0.052 Uiso 1 1 calc R
H20B H 0.8175 -0.1562 -0.0381 0.052 Uiso 1 1 calc R
H20C H 0.9083 -0.1003 0.0324 0.052 Uiso 1 1 calc R
C21 C 0.9178(2) 0.5600(3) 0.0075(2) 0.0364(7) Uani 1 1 d .
H21 H 0.8607 0.6016 0.0126 0.044 Uiso 1 1 calc R
C22 C 0.9816(2) 0.6273(3) -0.03001(19) 0.0354(7) Uani 1 1 d .
H22 H 0.9684 0.7149 -0.0504 0.043 Uiso 1 1 calc R
C23 C 1.0635(2) 0.5671(3) -0.03745(19) 0.0334(7) Uani 1 1 d .
H23 H 1.1075 0.6127 -0.0632 0.04 Uiso 1 1 calc R
N1 N 0.78577(15) 0.23600(19) 0.18446(13) 0.0187(5) Uani 1 1 d .
N2 N 0.60560(15) 0.2511(2) -0.05805(14) 0.0186(4) Uani 1 1 d .
O1 O 0.85610(13) 0.38475(18) 0.28671(11) 0.0253(4) Uani 1 1 d .
O2 O 0.53702(13) 0.41388(16) -0.14942(11) 0.0224(4) Uani 1 1 d .
O3 O 0.81516(13) 0.14559(16) 0.00222(11) 0.0231(4) Uani 1 1 d .
O4 O 0.72566(13) -0.00590(16) 0.04063(12) 0.0253(4) Uani 1 1 d .
Ir1 Ir 0.695003(7) 0.205676(8) 0.062810(6) 0.01575(3) Uani 1 1 d .
H1 H 0.616(2) 0.208(3) 0.110(2) 0.048(10) Uani 1 1 d U

loop_
_atom_site_aniso_label
_atom_site_aniso_U_11
_atom_site_aniso_U_22
_atom_site_aniso_U_33
_atom_site_aniso_U_23
_atom_site_aniso_U_13
_atom_site_aniso_U_12
C1 0.0141(12) 0.0197(11) 0.0172(12) 0.0007(10) 0.0060(9) 0.0009(10)
C2 0.0177(13) 0.0169(11) 0.0149(11) -0.0006(9) 0.0052(10) 0.0021(9)
C3 0.0203(13) 0.0177(11) 0.0195(12) 0.0029(9) 0.0075(10) 0.0048(10)
C4 0.0241(14) 0.0131(10) 0.0283(14) -0.0010(9) 0.0102(11) 0.0023(10)
C5 0.0203(13) 0.0180(12) 0.0217(12) -0.0030(9) 0.0071(10) -0.0013(10)
C6 0.0174(13) 0.0173(11) 0.0174(11) -0.0004(9) 0.0066(10) 0.0000(9)
C7 0.0187(13) 0.0246(13) 0.0157(12) -0.0016(10) 0.0056(10) -0.0003(10)
C8 0.0174(13) 0.0210(11) 0.0165(11) 0.0018(10) 0.0041(10) 0.0033(10)
C9 0.0341(16) 0.0196(13) 0.0259(14) 0.0037(10) 0.0059(12) 0.0068(11)
C10 0.0359(17) 0.0203(12) 0.0299(15) -0.0060(11) -0.0012(13) -0.0006(11)
C11 0.0318(15) 0.0213(12) 0.0211(12) -0.0002(11) -0.0050(11) -0.0020(12)
C12 0.0212(14) 0.0213(13) 0.0188(12) -0.0036(9) 0.0014(10) -0.0024(10)
C13 0.0263(15) 0.0342(15) 0.0245(14) -0.0097(12) 0.0056(11) -0.0033(12)
C14 0.0250(15) 0.0255(13) 0.0262(14) -0.0027(11) 0.0048(12) -0.0044(11)
C15 0.051(2) 0.0259(13) 0.0244(15) 0.0016(11) -0.0055(14) 0.0110(13)
C16 0.0270(15) 0.0242(12) 0.0157(12) 0.0036(10) -0.0014(11) 0.0069(11)
C17 0.0303(16) 0.0408(16) 0.0264(14) -0.0012(12) -0.0025(12) 0.0157(13)
C18 0.0410(19) 0.0397(17) 0.0383(17) 0.0221(14) 0.0092(15) 0.0055(14)
C19 0.0316(16) 0.0182(12) 0.0181(12) 0.0005(10) 0.0028(11) 0.0042(11)
C20 0.0452(19) 0.0263(14) 0.0343(16) 0.0001(12) 0.0113(14) 0.0120(13)
C21 0.0274(16) 0.0474(18) 0.0369(17) -0.0106(14) 0.0128(14) 0.0039(14)
C22 0.0383(18) 0.0335(16) 0.0373(17) -0.0073(13) 0.0145(14) 0.0032(14)
C23 0.0310(17) 0.0392(16) 0.0340(16) -0.0129(13) 0.0155(13) -0.0077(13)
N1 0.0196(12) 0.0173(10) 0.0180(10) 0.0030(8) 0.0020(9) 0.0035(8)
N2 0.0185(12) 0.0180(9) 0.0177(10) -0.0024(8) 0.0013(9) -0.0013(8)
O1 0.0305(11) 0.0250(9) 0.0159(8) -0.0014(7) -0.0031(8) 0.0032(8)
O2 0.0247(10) 0.0224(9) 0.0169(8) 0.0010(7) -0.0012(7) 0.0033(7)
O3 0.0260(10) 0.0198(9) 0.0238(9) 0.0018(7) 0.0063(8) 0.0030(7)
O4 0.0326(11) 0.0154(8) 0.0272(10) 0.0018(7) 0.0056(8) -0.0004(8)
Ir1 0.01840(5) 0.01243(4) 0.01563(5) 0.00102(4) 0.00250(3) 0.00095(4)
H1 0.032(15) 0.073(18) 0.041(16) -0.009(14) 0.014(13) -0.002(14)

loop_
_atom_type_symbol
_atom_type_description
_atom_type_scat_dispersion_real
_atom_type_scat_dispersion_imag
_atom_type_scat_source
C C 0.0033 0.0016 'International Tables Vol C Tables 4.2.6.8 and 6.1.1.4'
H H 0 0 'International Tables Vol C Tables 4.2.6.8 and 6.1.1.4'
N N 0.0061 0.0033 'International Tables Vol C Tables 4.2.6.8 and 6.1.1.4'
O O 0.0106 0.006 'International Tables Vol C Tables 4.2.6.8 and 6.1.1.4'
Ir Ir -1.4442 7.9887 'International Tables Vol C Tables 4.2.6.8 and 6.1.1.4'

loop_
_geom_angle_atom_site_label_1
_geom_angle_atom_site_label_2
_geom_angle_atom_site_label_3
_geom_angle
_geom_angle_site_symmetry_1
_geom_angle_site_symmetry_3
C6 C1 C2 120.6(2) . .
C6 C1 Ir1 119.92(17) . .
C2 C1 Ir1 119.16(17) . .
C1 C2 C3 120.1(2) . .
C1 C2 C8 108.9(2) . .
C3 C2 C8 130.9(2) . .
C4 C3 C2 117.4(2) . .
C4 C3 C9 120.1(2) . .
C2 C3 C9 122.4(2) . .
C3 C4 C5 123.9(2) . .
C3 C4 H4 118.1 . .
C5 C4 H4 118.1 . .
C6 C5 C4 117.5(2) . .
C6 C5 C10 123.0(2) . .
C4 C5 C10 119.5(2) . .
C5 C6 C1 120.4(2) . .
C5 C6 C7 131.1(2) . .
C1 C6 C7 108.4(2) . .
N1 C7 O1 116.8(2) . .
N1 C7 C6 118.5(2) . .
O1 C7 C6 124.8(2) . .
N2 C8 O2 116.8(2) . .
N2 C8 C2 119.1(2) . .
O2 C8 C2 124.1(2) . .
C3 C9 H9A 109.5 . .
C3 C9 H9B 109.5 . .
H9A C9 H9B 109.5 . .
C3 C9 H9C 109.5 . .
H9A C9 H9C 109.5 . .
H9B C9 H9C 109.5 . .
C5 C10 H10A 109.5 . .
C5 C10 H10B 109.5 . .
H10A C10 H10B 109.5 . .
C5 C10 H10C 109.5 . .
H10A C10 H10C 109.5 . .
H10B C10 H10C 109.5 . .
O2 C11 C12 106.36(19) . .
O2 C11 H11A 110.5 . .
C12 C11 H11A 110.5 . .
O2 C11 H11B 110.5 . .
C12 C11 H11B 110.5 . .
H11A C11 H11B 108.6 . .
N2 C12 C14 110.5(2) . .
N2 C12 C13 109.9(2) . .
C14 C12 C13 110.5(2) . .
N2 C12 C11 101.05(18) . .
C14 C12 C11 112.5(2) . .
C13 C12 C11 112.1(2) . .
C12 C13 H13A 109.5 . .
C12 C13 H13B 109.5 . .
H13A C13 H13B 109.5 . .
C12 C13 H13C 109.5 . .
H13A C13 H13C 109.5 . .
H13B C13 H13C 109.5 . .
C12 C14 H14A 109.5 . .
C12 C14 H14B 109.5 . .
H14A C14 H14B 109.5 . .
C12 C14 H14C 109.5 . .
H14A C14 H14C 109.5 . .
H14B C14 H14C 109.5 . .
O1 C15 C16 106.3(2) . .
O1 C15 H15A 110.5 . .
C16 C15 H15A 110.5 . .
O1 C15 H15B 110.5 . .
C16 C15 H15B 110.5 . .
H15A C15 H15B 108.7 . .
N1 C16 C17 110.5(2) . .
N1 C16 C18 109.0(2) . .
C17 C16 C18 110.7(2) . .
N1 C16 C15 101.2(2) . .
C17 C16 C15 112.2(2) . .
C18 C16 C15 112.8(2) . .
C16 C17 H17A 109.5 . .
C16 C17 H17B 109.5 . .
H17A C17 H17B 109.5 . .
C16 C17 H17C 109.5 . .
H17A C17 H17C 109.5 . .
H17B C17 H17C 109.5 . .
C16 C18 H18A 109.5 . .
C16 C18 H18B 109.5 . .
H18A C18 H18B 109.5 . .
C16 C18 H18C 109.5 . .
H18A C18 H18C 109.5 . .
H18B C18 H18C 109.5 . .
O3 C19 O4 119.6(2) . .
O3 C19 C20 119.9(3) . .
O4 C19 C20 120.5(2) . .
O3 C19 Ir1 59.97(13) . .
O4 C19 Ir1 59.63(13) . .
C20 C19 Ir1 177.72(19) . .
C19 C20 H20A 109.5 . .
C19 C20 H20B 109.5 . .
H20A C20 H20B 109.5 . .
C19 C20 H20C 109.5 . .
H20A C20 H20C 109.5 . .
H20B C20 H20C 109.5 . .
C23 C21 C22 120.5(3) 3_765 .
C23 C21 H21 119.7 3_765 .
C22 C21 H21 119.7 . .
C23 C22 C21 119.6(3) . .
C23 C22 H22 120.2 . .
C21 C22 H22 120.2 . .
C22 C23 C21 119.9(3) . 3_765
C22 C23 H23 120.1 . .
C21 C23 H23 120.1 3_765 .
C7 N1 C16 109.7(2) . .
C7 N1 Ir1 114.15(16) . .
C16 N1 Ir1 136.11(16) . .
C8 N2 C12 109.2(2) . .
C8 N2 Ir1 113.29(16) . .
C12 N2 Ir1 137.41(16) . .
C7 O1 C15 106.0(2) . .
C8 O2 C11 105.91(18) . .
C19 O3 Ir1 90.90(16) . .
C19 O4 Ir1 91.24(14) . .
C1 Ir1 N1 79.01(9) . .
C1 Ir1 N2 79.37(9) . .
N1 Ir1 N2 158.30(8) . .
C1 Ir1 O4 167.92(9) . .
N1 Ir1 O4 100.25(7) . .
N2 Ir1 O4 100.52(7) . .
C1 Ir1 O3 109.66(8) . .
N1 Ir1 O3 91.76(7) . .
N2 Ir1 O3 93.83(7) . .
O4 Ir1 O3 58.26(6) . .
C1 Ir1 C19 138.78(9) . .
N1 Ir1 C19 96.51(8) . .
N2 Ir1 C19 98.55(8) . .
O4 Ir1 C19 29.13(7) . .
O3 Ir1 C19 29.13(7) . .
C1 Ir1 H1 85.2(12) . .
N1 Ir1 H1 87.3(12) . .
N2 Ir1 H1 92.6(12) . .
O4 Ir1 H1 106.8(12) . .
O3 Ir1 H1 164.6(12) . .
C19 Ir1 H1 135.8(12) . .

loop_
_geom_bond_atom_site_label_1
_geom_bond_atom_site_label_2
_geom_bond_distance
_geom_bond_site_symmetry_2
C1 C6 1.403(3) .
C1 C2 1.405(3) .
C1 Ir1 1.923(2) .
C2 C3 1.406(3) .
C2 C8 1.447(3) .
C3 C4 1.397(3) .
C3 C9 1.497(3) .
C4 C5 1.399(3) .
C4 H4 0.95 .
C5 C6 1.398(3) .
C5 C10 1.504(3) .
C6 C7 1.453(3) .
C7 N1 1.302(3) .
C7 O1 1.339(3) .
C8 N2 1.297(3) .
C8 O2 1.344(3) .
C9 H9A 0.98 .
C9 H9B 0.98 .
C9 H9C 0.98 .
C10 H10A 0.98 .
C10 H10B 0.98 .
C10 H10C 0.98 .
C11 O2 1.460(3) .
C11 C12 1.543(3) .
C11 H11A 0.99 .
C11 H11B 0.99 .
C12 N2 1.493(3) .
C12 C14 1.512(3) .
C12 C13 1.520(4) .
C13 H13A 0.98 .
C13 H13B 0.98 .
C13 H13C 0.98 .
C14 H14A 0.98 .
C14 H14B 0.98 .
C14 H14C 0.98 .
C15 O1 1.471(3) .
C15 C16 1.548(4) .
C15 H15A 0.99 .
C15 H15B 0.99 .
C16 N1 1.487(3) .
C16 C17 1.514(4) .
C16 C18 1.516(4) .
C17 H17A 0.98 .
C17 H17B 0.98 .
C17 H17C 0.98 .
C18 H18A 0.98 .
C18 H18B 0.98 .
C18 H18C 0.98 .
C19 O3 1.266(3) .
C19 O4 1.266(3) .
C19 C20 1.495(4) .
C19 Ir1 2.600(3) .
C20 H20A 0.98 .
C20 H20B 0.98 .
C20 H20C 0.98 .
C21 C23 1.380(4) 3_765
C21 C22 1.385(4) .
C21 H21 0.95 .
C22 C23 1.366(4) .
C22 H22 0.95 .
C23 C21 1.380(4) 3_765
C23 H23 0.95 .
N1 Ir1 2.043(2) .
N2 Ir1 2.055(2) .
O3 Ir1 2.2509(18) .
O4 Ir1 2.2432(17) .
Ir1 H1 1.50(3) .
